data_1000468
loop_
_publ_author_name
'Daniel, P'
'Bulou, A'
'Leblanc, M'
'Rousseau, M'
'Nouet, J'

_publ_section_title 'Structural and vibrational study of V F3'
_journal_coden_ASTM MRBUAC
_journal_name_full 'Materials Research Bulletin'
_journal_page_first 413
_journal_page_last 420
_journal_paper_doi 10.1016/0025-5408(90)90175-2
_journal_volume 25
_journal_year 1990
_chemical_formula_structural 'V F3'
_chemical_formula_sum 'F3 V'
_chemical_name_systematic 'Vanadium(III) fluoride'
_space_group_IT_number 167
_symmetry_cell_setting trigonal
_symmetry_space_group_name_Hall '-R 3 2"c'
_symmetry_space_group_name_H-M 'R -3 c :H'
_cell_angle_alpha 90
_cell_angle_beta 90
_cell_angle_gamma 120
_cell_formula_units_Z 6
_cell_length_a 5.168(2)
_cell_length_b 5.168(2)
_cell_length_c 13.438(5)
_cell_volume 310.8
_refine_ls_R_factor_all 0.026
_cod_original_sg_symbol_H-M 'R -3 c H'
_cod_database_code 1000468

loop_
_symmetry_equiv_pos_as_xyz
x,y,z
-y,x-y,z
y-x,-x,z
-y,-x,1/2+z
x,x-y,1/2+z
y-x,y,1/2+z
-x,-y,-z
y,y-x,-z
x-y,x,-z
y,x,1/2-z
-x,y-x,1/2-z
x-y,-y,1/2-z
1/3+x,2/3+y,2/3+z
2/3+x,1/3+y,1/3+z
1/3-y,2/3+x-y,2/3+z
2/3-y,1/3+x-y,1/3+z
1/3-x+y,2/3-x,2/3+z
2/3-x+y,1/3-x,1/3+z
1/3-y,2/3-x,1/6+z
2/3-y,1/3-x,5/6+z
1/3+x,2/3+x-y,1/6+z
2/3+x,1/3+x-y,5/6+z
1/3-x+y,2/3+y,1/6+z
2/3-x+y,1/3+y,5/6+z
1/3-x,2/3-y,2/3-z
2/3-x,1/3-y,1/3-z
1/3+y,2/3-x+y,2/3-z
2/3+y,1/3-x+y,1/3-z
1/3+x-y,2/3+x,2/3-z
2/3+x-y,1/3+x,1/3-z
1/3+y,2/3+x,1/6-z
2/3+y,1/3+x,5/6-z
1/3-x,2/3-x+y,1/6-z
2/3-x,1/3-x+y,5/6-z
1/3+x-y,2/3-y,1/6-z
2/3+x-y,1/3-y,5/6-z

loop_
_atom_site_aniso_label
_atom_site_aniso_U_11
_atom_site_aniso_U_12
_atom_site_aniso_U_13
_atom_site_aniso_U_22
_atom_site_aniso_U_23
_atom_site_aniso_U_33
V1 0.0051(1) 0.00255(5) 0. 0.0051(1) 0. 0.0060(1)
F1 0.0122(4) 0.0053(2) -0.0027(2) 0.0106(5) -0.0054(4) 0.0132(4)

loop_
_atom_site_label
_atom_site_type_symbol
_atom_site_symmetry_multiplicity
_atom_site_Wyckoff_symbol
_atom_site_fract_x
_atom_site_fract_y
_atom_site_fract_z
_atom_site_occupancy
_atom_site_attached_hydrogens
_atom_site_calc_flag
V1 V3+ 6 b 0. 0. 0. 1. 0 d
F1 F1- 18 e 0.4001(3) 0. 0.25 1. 0 d

loop_
_atom_type_symbol
_atom_type_oxidation_number
V3+ 3.000
F1- -1.000
